data_7049364
loop_
_publ_author_name
'le Coz, Erwann'
'Roueindeji, Hanieh'
'Dorcet, Vincent'
'Roisnel, Thierry'
'Carpentier, Jean-Fran\,cois'
'Sarazin, Yann'

_publ_section_title
;
 Heterobimetallic Ba/Li and Ca/Li amides and diphenylmethanide.
;
_journal_issue 17
_journal_name_full 'Dalton transactions (Cambridge, England : 2003)'
_journal_page_first 5500
_journal_page_last 5504
_journal_paper_doi 10.1039/c9dt00771g
_journal_volume 48
_journal_year 2019
_chemical_compound_source 'synthesis as described'
_chemical_formula_moiety 'C59 H83 Ca Li N4 O2'
_chemical_formula_sum 'C59 H83 Ca Li N4 O2'
_chemical_formula_weight 927.31
_space_group_crystal_system monoclinic
_space_group_IT_number 14
_space_group_name_Hall '-P 2yn'
_space_group_name_H-M_alt 'P 1 21/n 1'
_symmetry_space_group_name_Hall '-P 2yn'
_symmetry_space_group_name_H-M 'P 1 21/n 1'
_atom_sites_solution_hydrogens geom
_audit_update_record
;
2019-02-07 deposited with the CCDC.    2019-03-19 downloaded from the CCDC.
;
_cell_angle_alpha 90
_cell_angle_beta 103.450(5)
_cell_angle_gamma 90
_cell_formula_units_Z 4
_cell_length_a 13.991(2)
_cell_length_b 25.818(3)
_cell_length_c 15.859(2)
_cell_measurement_reflns_used 9981
_cell_measurement_temperature 150(2)
_cell_measurement_theta_max 27.42
_cell_measurement_theta_min 2.35
_cell_measurement_wavelength 0.71073
_cell_volume 5571.5(12)
_computing_cell_refinement 'APEX3 (Bruker, 2015); SAINT (Bruker, 2014)'
_computing_data_collection 'SAINT (Bruker, 2014)'
_computing_data_reduction 'SAINT (Bruker, 2014)'
_computing_molecular_graphics 'SXGRAPH (Farrugia, 1999), Mercury (CSD, 2014)'
_computing_publication_material 'CRYSCALC (T. Roisnel, local program, 2016)'
_computing_structure_refinement 'SHELXL-2016/6 (Sheldrick, 2016)'
_computing_structure_solution 'SHELXT (Sheldrick, 2015)'
_diffrn_ambient_temperature 150(2)
_diffrn_detector '(CMOS) PHOTON 100'
_diffrn_measured_fraction_theta_full 0.998
_diffrn_measured_fraction_theta_max 0.999
_diffrn_measurement_device_type 'D8 VENTURE Bruker AXS'
_diffrn_measurement_method 'rotation images'
_diffrn_radiation_monochromator 'multilayer monochromator'
_diffrn_radiation_probe x-ray
_diffrn_radiation_source 'Incoatec microfocus sealed tube'
_diffrn_radiation_type MoK\a
_diffrn_radiation_wavelength 0.71073
_diffrn_reflns_av_R_equivalents 0.0439
_diffrn_reflns_av_unetI/netI 0.0295
_diffrn_reflns_limit_h_max 18
_diffrn_reflns_limit_h_min -18
_diffrn_reflns_limit_k_max 33
_diffrn_reflns_limit_k_min -28
_diffrn_reflns_limit_l_max 20
_diffrn_reflns_limit_l_min -20
_diffrn_reflns_number 83760
_diffrn_reflns_theta_full 25.242
_diffrn_reflns_theta_max 27.483
_diffrn_reflns_theta_min 2.944
_exptl_absorpt_coefficient_mu 0.156
_exptl_absorpt_correction_T_max 0.969
_exptl_absorpt_correction_T_min 0.902
_exptl_absorpt_correction_type multi-scan
_exptl_absorpt_process_details
;
  [Sheldrick, G.M. (2014). SADABS Bruker AXS Inc., Madison, Wisconsin, USA]
;
_exptl_crystal_colour yellow
_exptl_crystal_density_diffrn 1.105
_exptl_crystal_description prism
_exptl_crystal_F_000 2016
_exptl_crystal_size_max 0.350
_exptl_crystal_size_mid 0.300
_exptl_crystal_size_min 0.200
_refine_diff_density_max 0.902
_refine_diff_density_min -0.489
_refine_diff_density_rms 0.055
_refine_ls_extinction_method none
_refine_ls_goodness_of_fit_ref 1.021
_refine_ls_hydrogen_treatment constr
_refine_ls_matrix_type full
_refine_ls_number_parameters 625
_refine_ls_number_reflns 12758
_refine_ls_number_restraints 0
_refine_ls_restrained_S_all 1.021
_refine_ls_R_factor_all 0.0754
_refine_ls_R_factor_gt 0.0597
_refine_ls_shift/su_max 0.015
_refine_ls_shift/su_mean 0.001
_refine_ls_structure_factor_coef Fsqd
_refine_ls_weighting_details 'w=1/[\s^2^(Fo^2^)+(0.0790P)^2^+3.8795P] where P=(Fo^2^+2Fc^2^)/3'
_refine_ls_weighting_scheme calc
_refine_ls_wR_factor_gt 0.1583
_refine_ls_wR_factor_ref 0.1728
_reflns_number_gt 10218
_reflns_number_total 12758
_reflns_threshold_expression >2sigma(I)
_cod_data_source_file c9dt00771g2.cif
_cod_data_source_block ELC112
_cod_depositor_comments 'Adding full bibliography for 7049362--7049364.cif.'
_cod_original_cell_volume 5571.6(13)
_cod_database_code 7049364

loop_
_space_group_symop_operation_xyz
'x, y, z'
'-x+1/2, y+1/2, -z+1/2'
'-x, -y, -z'
'x-1/2, -y-1/2, z-1/2'

loop_
_atom_site_label
_atom_site_type_symbol
_atom_site_fract_x
_atom_site_fract_y
_atom_site_fract_z
_atom_site_U_iso_or_equiv
_atom_site_adp_type
_atom_site_occupancy
_atom_site_site_symmetry_order
_atom_site_calc_flag
_atom_site_refinement_flags_posn
_atom_site_refinement_flags_adp
_atom_site_refinement_flags_occupancy
_atom_site_disorder_assembly
_atom_site_disorder_group
Ca1 Ca 0.76435(3) 0.60588(2) 0.65478(2) 0.03333(11) Uani 1 1 d . . . . .
C1 C 0.50943(16) 0.61868(9) 0.55202(14) 0.0439(5) Uani 1 1 d . . . . .
H1 H 0.519836 0.583683 0.537930 0.053 Uiso 1 1 calc R U . . .
C2 C 0.45973(19) 0.65146(10) 0.48740(16) 0.0548(6) Uani 1 1 d . . . . .
H2 H 0.435623 0.638301 0.430475 0.066 Uiso 1 1 calc R U . . .
C3 C 0.4446(2) 0.70293(11) 0.50417(19) 0.0645(7) Uani 1 1 d . . . . .
H3 H 0.411738 0.725408 0.459287 0.077 Uiso 1 1 calc R U . . .
C4 C 0.4784(2) 0.72091(10) 0.58795(18) 0.0602(6) Uani 1 1 d . . . . .
H4 H 0.468389 0.756162 0.600788 0.072 Uiso 1 1 calc R U . . .
C5 C 0.52619(16) 0.68851(9) 0.65286(16) 0.0471(5) Uani 1 1 d . . . . .
H5 H 0.547445 0.702049 0.709856 0.057 Uiso 1 1 calc R U . . .
C6 C 0.54514(14) 0.63574(8) 0.63835(13) 0.0386(4) Uani 1 1 d . . . . .
C7 C 0.60396(14) 0.60552(8) 0.70801(13) 0.0392(4) Uani 1 1 d . . . . .
H7 H 0.651003 0.624279 0.749696 0.047 Uiso 1 1 calc R U . . .
C8 C 0.60040(13) 0.55038(8) 0.72240(12) 0.0363(4) Uani 1 1 d . . . . .
C9 C 0.53550(14) 0.51478(8) 0.66994(14) 0.0407(4) Uani 1 1 d . . . . .
H9 H 0.490597 0.526965 0.619373 0.049 Uiso 1 1 calc R U . . .
C10 C 0.53599(16) 0.46272(9) 0.69065(15) 0.0469(5) Uani 1 1 d . . . . .
H10 H 0.490579 0.440174 0.654444 0.056 Uiso 1 1 calc R U . . .
C11 C 0.60077(18) 0.44259(9) 0.76260(16) 0.0520(5) Uani 1 1 d . . . . .
H11 H 0.601161 0.406671 0.775702 0.062 Uiso 1 1 calc R U . . .
C12 C 0.66526(18) 0.47664(10) 0.81510(15) 0.0515(5) Uani 1 1 d . . . . .
H12 H 0.710126 0.463805 0.865161 0.062 Uiso 1 1 calc R U . . .
C13 C 0.66532(15) 0.52864(9) 0.79589(14) 0.0440(5) Uani 1 1 d . . . . .
H13 H 0.710537 0.550731 0.833277 0.053 Uiso 1 1 calc R U . . .
C21 C 0.68968(17) 0.65117(8) 0.39557(14) 0.0460(5) Uani 1 1 d . . . . .
H21 H 0.626251 0.659102 0.404003 0.055 Uiso 1 1 calc R U . . .
C22 C 0.6975(2) 0.63054(10) 0.31711(16) 0.0592(6) Uani 1 1 d . . . . .
H22 H 0.639961 0.624369 0.272898 0.071 Uiso 1 1 calc R U . . .
C23 C 0.7896(2) 0.61875(10) 0.30258(17) 0.0619(7) Uani 1 1 d . . . . .
H23 H 0.795270 0.604684 0.248607 0.074 Uiso 1 1 calc R U . . .
C24 C 0.8724(2) 0.62778(9) 0.36762(17) 0.0549(6) Uani 1 1 d . . . . .
H24 H 0.935397 0.620011 0.358041 0.066 Uiso 1 1 calc R U . . .
C25 C 0.86482(17) 0.64806(8) 0.44678(15) 0.0437(5) Uani 1 1 d . . . . .
H25 H 0.922937 0.653455 0.490705 0.052 Uiso 1 1 calc R U . . .
C26 C 0.77282(15) 0.66092(7) 0.46388(13) 0.0375(4) Uani 1 1 d . . . . .
C27 C 0.75703(14) 0.68083(7) 0.54521(13) 0.0368(4) Uani 1 1 d . . . . .
H27 H 0.696326 0.671499 0.558156 0.044 Uiso 1 1 calc R U . . .
C28 C 0.82056(14) 0.71273(7) 0.60894(13) 0.0365(4) Uani 1 1 d . . . . .
C29 C 0.91818(15) 0.72821(8) 0.60949(14) 0.0416(4) Uani 1 1 d . . . . .
H29 H 0.947170 0.716888 0.564155 0.050 Uiso 1 1 calc R U . . .
C30 C 0.97209(17) 0.75941(9) 0.67449(17) 0.0517(6) Uani 1 1 d . . . . .
H30 H 1.037151 0.768903 0.672570 0.062 Uiso 1 1 calc R U . . .
C31 C 0.9339(2) 0.77710(10) 0.74207(16) 0.0575(6) Uani 1 1 d . . . . .
H31 H 0.971937 0.798141 0.786594 0.069 Uiso 1 1 calc R U . . .
C32 C 0.83815(19) 0.76324(10) 0.74307(15) 0.0529(6) Uani 1 1 d . . . . .
H32 H 0.809933 0.775503 0.788310 0.063 Uiso 1 1 calc R U . . .
C33 C 0.78388(16) 0.73208(8) 0.67959(13) 0.0424(4) Uani 1 1 d . . . . .
H33 H 0.719035 0.722986 0.682809 0.051 Uiso 1 1 calc R U . . .
C41 C 0.97580(15) 0.59290(8) 0.66845(16) 0.0457(5) Uani 1 1 d . . . . .
H41 H 0.959118 0.627394 0.649871 0.055 Uiso 1 1 calc R U . . .
C42 C 1.01764(17) 0.56133(10) 0.61646(18) 0.0557(6) Uani 1 1 d . . . . .
H42 H 1.027028 0.574248 0.562878 0.067 Uiso 1 1 calc R U . . .
C43 C 1.04606(17) 0.51119(10) 0.64129(19) 0.0570(6) Uani 1 1 d . . . . .
H43 H 1.074551 0.489283 0.605683 0.068 Uiso 1 1 calc R U . . .
C44 C 1.03138(19) 0.49436(9) 0.71957(19) 0.0598(7) Uani 1 1 d . . . . .
H44 H 1.051940 0.460388 0.738548 0.072 Uiso 1 1 calc R U . . .
C45 C 0.98793(19) 0.52489(9) 0.77173(16) 0.0535(6) Uani 1 1 d . . . . .
H45 H 0.978779 0.511111 0.824832 0.064 Uiso 1 1 calc R U . . .
C46 C 0.95654(14) 0.57634(7) 0.74816(14) 0.0397(4) Uani 1 1 d . . . . .
C47 C 0.90696(15) 0.61152(7) 0.79387(13) 0.0385(4) Uani 1 1 d . . . . .
H47 H 0.883827 0.642273 0.762899 0.046 Uiso 1 1 calc R U . . .
C48 C 0.88622(14) 0.60817(8) 0.87888(13) 0.0406(4) Uani 1 1 d . . . . .
C49 C 0.85313(19) 0.65332(10) 0.91303(15) 0.0538(6) Uani 1 1 d . . . . .
H49 H 0.845033 0.683972 0.878969 0.065 Uiso 1 1 calc R U . . .
C50 C 0.8319(2) 0.65506(13) 0.99375(18) 0.0709(8) Uani 1 1 d . . . . .
H50 H 0.809473 0.686398 1.013931 0.085 Uiso 1 1 calc R U . . .
C51 C 0.8434(2) 0.61101(16) 1.04554(18) 0.0803(10) Uani 1 1 d . . . . .
H51 H 0.829593 0.611826 1.101420 0.096 Uiso 1 1 calc R U . . .
C52 C 0.8752(2) 0.56613(15) 1.01378(19) 0.0729(9) Uani 1 1 d . . . . .
H52 H 0.883509 0.535821 1.048688 0.088 Uiso 1 1 calc R U . . .
C53 C 0.89540(17) 0.56396(10) 0.93266(17) 0.0556(6) Uani 1 1 d . . . . .
H53 H 0.915868 0.532095 0.912607 0.067 Uiso 1 1 calc R U . . .
O61 O 0.74696(10) 0.53044(5) 0.57473(9) 0.0394(3) Uani 1 1 d . . . . .
C62 C 0.7339(3) 0.52221(10) 0.48359(15) 0.0705(8) Uani 1 1 d . . . . .
H62A H 0.784711 0.541213 0.461724 0.085 Uiso 1 1 calc R U . A 1
H62B H 0.668407 0.534623 0.452076 0.085 Uiso 1 1 calc R U . A 1
C63 C 0.7431(2) 0.46487(10) 0.47038(16) 0.0572(6) Uani 0.594(4) 1 d . . P B 1
H63A H 0.677520 0.448386 0.454198 0.069 Uiso 0.594(4) 1 calc R U P B 1
H63B H 0.778506 0.457913 0.424279 0.069 Uiso 0.594(4) 1 calc R U P B 1
C64 C 0.7991(3) 0.44540(16) 0.5544(3) 0.0521(8) Uani 0.594(4) 1 d . . P B 1
H64A H 0.870756 0.448297 0.559200 0.063 Uiso 0.594(4) 1 calc R U P B 1
H64B H 0.782533 0.408823 0.563158 0.063 Uiso 0.594(4) 1 calc R U P B 1
C65 C 0.7661(2) 0.48094(9) 0.61903(15) 0.0523(6) Uani 0.594(4) 1 d . . P B 1
H65A H 0.705978 0.467370 0.633957 0.063 Uiso 0.594(4) 1 calc R U P B 1
H65B H 0.818372 0.484339 0.672847 0.063 Uiso 0.594(4) 1 calc R U P B 1
C63B C 0.7431(2) 0.46487(10) 0.47038(16) 0.0572(6) Uani 0.406(4) 1 d . . P B 2
H63C H 0.808797 0.455798 0.461396 0.069 Uiso 0.406(4) 1 calc R U P B 2
H63D H 0.691980 0.452278 0.420511 0.069 Uiso 0.406(4) 1 calc R U P B 2
C64B C 0.7278(5) 0.4427(2) 0.5576(4) 0.0521(8) Uani 0.406(4) 1 d . . P B 2
H64C H 0.657130 0.436812 0.554668 0.063 Uiso 0.406(4) 1 calc R U P B 2
H64D H 0.763503 0.409539 0.572042 0.063 Uiso 0.406(4) 1 calc R U P B 2
C65B C 0.7661(2) 0.48094(9) 0.61903(15) 0.0523(6) Uani 0.406(4) 1 d . . P B 2
H65C H 0.837676 0.475856 0.641555 0.063 Uiso 0.406(4) 1 calc R U P B 2
H65D H 0.733814 0.479442 0.668260 0.063 Uiso 0.406(4) 1 calc R U P B 2
Li1 Li 0.3225(2) 0.62619(13) 0.8921(2) 0.0373(7) Uani 1 1 d . . . . .
N1 N 0.34047(13) 0.54894(7) 0.85303(12) 0.0458(4) Uani 1 1 d . . . . .
N2 N 0.47411(12) 0.62488(7) 0.95647(11) 0.0399(4) Uani 1 1 d . . . . .
N3 N 0.26643(16) 0.68539(9) 0.80200(13) 0.0570(5) Uani 1 1 d . . . . .
N4 N 0.21432(15) 0.64456(8) 0.95817(13) 0.0517(5) Uani 1 1 d . . . . .
C71 C 0.3250(3) 0.54692(13) 0.75939(17) 0.0772(9) Uani 1 1 d . . . . .
H71A H 0.367502 0.572398 0.740416 0.116 Uiso 1 1 calc R U . . .
H71B H 0.256097 0.554823 0.732633 0.116 Uiso 1 1 calc R U . . .
H71C H 0.340899 0.512169 0.741869 0.116 Uiso 1 1 calc R U . . .
C72 C 0.2790(3) 0.50900(12) 0.8804(2) 0.0775(8) Uani 1 1 d . . . . .
H72A H 0.209752 0.515554 0.852997 0.116 Uiso 1 1 calc R U . . .
H72B H 0.288450 0.510046 0.943596 0.116 Uiso 1 1 calc R U . . .
H72C H 0.297854 0.474800 0.862911 0.116 Uiso 1 1 calc R U . . .
C73 C 0.44315(19) 0.53717(10) 0.8963(2) 0.0626(7) Uani 1 1 d . . . . .
H73A H 0.444190 0.520401 0.952689 0.075 Uiso 1 1 calc R U . . .
H73B H 0.469360 0.511937 0.860437 0.075 Uiso 1 1 calc R U . . .
C74 C 0.50822(19) 0.58212(12) 0.9117(2) 0.0667(7) Uani 1 1 d . . . . .
H74A H 0.573315 0.570912 0.946145 0.080 Uiso 1 1 calc R U . . .
H74B H 0.517275 0.594791 0.855170 0.080 Uiso 1 1 calc R U . . .
C75 C 0.5322(2) 0.67058(14) 0.9484(3) 0.0941(12) Uani 1 1 d . . . . .
H75A H 0.600345 0.665052 0.980118 0.141 Uiso 1 1 calc R U . . .
H75B H 0.505071 0.700646 0.972507 0.141 Uiso 1 1 calc R U . . .
H75C H 0.530177 0.676812 0.887033 0.141 Uiso 1 1 calc R U . . .
C76 C 0.4875(2) 0.61437(14) 1.04861(17) 0.0760(9) Uani 1 1 d . . . . .
H76A H 0.445359 0.585360 1.056703 0.114 Uiso 1 1 calc R U . . .
H76B H 0.469787 0.645195 1.077670 0.114 Uiso 1 1 calc R U . . .
H76C H 0.556384 0.605476 1.073510 0.114 Uiso 1 1 calc R U . . .
C77 C 0.2345(4) 0.67128(18) 0.7114(2) 0.139(2) Uani 1 1 d . . . . .
H77A H 0.209580 0.702073 0.677130 0.208 Uiso 1 1 calc R U . . .
H77B H 0.182203 0.645283 0.704425 0.208 Uiso 1 1 calc R U . . .
H77C H 0.290122 0.656929 0.691224 0.208 Uiso 1 1 calc R U . . .
C78 C 0.3319(3) 0.72928(13) 0.8076(3) 0.1051(13) Uani 1 1 d . . . . .
H78A H 0.387825 0.719855 0.783351 0.158 Uiso 1 1 calc R U . . .
H78B H 0.355672 0.739323 0.868498 0.158 Uiso 1 1 calc R U . . .
H78C H 0.296475 0.758383 0.774864 0.158 Uiso 1 1 calc R U . . .
C79 C 0.1693(5) 0.6931(3) 0.8241(4) 0.0676(12) Uani 0.534(4) 1 d . . P C 1
H79A H 0.125522 0.663453 0.802673 0.081 Uiso 0.534(4) 1 calc R U P C 1
H79B H 0.137800 0.725033 0.796139 0.081 Uiso 0.534(4) 1 calc R U P C 1
C80 C 0.1856(4) 0.6975(2) 0.9227(4) 0.0625(11) Uani 0.534(4) 1 d . . P C 1
H80A H 0.238287 0.722772 0.946020 0.075 Uiso 0.534(4) 1 calc R U P C 1
H80B H 0.124519 0.708953 0.938617 0.075 Uiso 0.534(4) 1 calc R U P C 1
C79B C 0.2024(5) 0.7154(3) 0.8534(5) 0.0676(12) Uani 0.466(4) 1 d . . P C 2
H79C H 0.245340 0.735887 0.900017 0.081 Uiso 0.466(4) 1 calc R U P C 2
H79D H 0.158621 0.739750 0.814117 0.081 Uiso 0.466(4) 1 calc R U P C 2
C80B C 0.1420(5) 0.6788(3) 0.8921(5) 0.0625(11) Uani 0.466(4) 1 d . . P C 2
H80C H 0.100932 0.656983 0.846361 0.075 Uiso 0.466(4) 1 calc R U P C 2
H80D H 0.098200 0.698207 0.921706 0.075 Uiso 0.466(4) 1 calc R U P C 2
C81 C 0.1415(2) 0.60378(14) 0.9585(2) 0.0753(9) Uani 1 1 d . . . . .
H81A H 0.172615 0.575063 0.995261 0.113 Uiso 1 1 calc R U . . .
H81B H 0.115909 0.591243 0.899236 0.113 Uiso 1 1 calc R U . . .
H81C H 0.087462 0.617763 0.981278 0.113 Uiso 1 1 calc R U . . .
C82 C 0.2508(2) 0.65983(12) 1.0481(2) 0.0698(8) Uani 1 1 d . . . . .
H82A H 0.196050 0.672394 1.071435 0.105 Uiso 1 1 calc R U . . .
H82B H 0.299587 0.687454 1.051574 0.105 Uiso 1 1 calc R U . . .
H82C H 0.281342 0.629930 1.082000 0.105 Uiso 1 1 calc R U . . .
C91 C 0.8460(3) 0.29917(14) 0.5176(2) 0.0784(8) Uani 1 1 d . . . . .
H91A H 0.774798 0.304732 0.505981 0.118 Uiso 1 1 calc R U . . .
H91B H 0.859669 0.268729 0.485390 0.118 Uiso 1 1 calc R U . . .
H91C H 0.877392 0.329695 0.499059 0.118 Uiso 1 1 calc R U . . .
C92 C 0.8857(3) 0.29057(12) 0.6126(2) 0.0746(8) Uani 1 1 d . . . . .
H92A H 0.852419 0.260526 0.632023 0.090 Uiso 1 1 calc R U . . .
H92B H 0.956907 0.283015 0.624202 0.090 Uiso 1 1 calc R U . . .
O93 O 0.86983(14) 0.33496(7) 0.65809(12) 0.0619(5) Uani 1 1 d . . . . .
C94 C 0.9112(2) 0.33250(11) 0.74806(18) 0.0650(7) Uani 1 1 d . . . . .
H94A H 0.983262 0.327910 0.758681 0.078 Uiso 1 1 calc R U . . .
H94B H 0.883728 0.302535 0.773431 0.078 Uiso 1 1 calc R U . . .
C95 C 0.8886(3) 0.38111(14) 0.7893(2) 0.0823(9) Uani 1 1 d . . . . .
H95A H 0.909889 0.410845 0.759911 0.123 Uiso 1 1 calc R U . . .
H95B H 0.923384 0.381256 0.850591 0.123 Uiso 1 1 calc R U . . .
H95C H 0.817680 0.383341 0.784791 0.123 Uiso 1 1 calc R U . . .

loop_
_atom_site_aniso_label
_atom_site_aniso_U_11
_atom_site_aniso_U_22
_atom_site_aniso_U_33
_atom_site_aniso_U_23
_atom_site_aniso_U_13
_atom_site_aniso_U_12
Ca1 0.03301(19) 0.0362(2) 0.03152(19) 0.00203(14) 0.00902(14) -0.00074(14)
C1 0.0442(11) 0.0441(11) 0.0469(11) -0.0034(9) 0.0179(9) -0.0024(9)
C2 0.0588(14) 0.0596(14) 0.0457(12) 0.0003(10) 0.0112(10) -0.0012(11)
C3 0.0664(16) 0.0583(15) 0.0650(16) 0.0104(12) 0.0078(13) 0.0125(12)
C4 0.0634(15) 0.0451(13) 0.0715(17) -0.0026(12) 0.0148(13) 0.0107(11)
C5 0.0438(11) 0.0447(12) 0.0548(12) -0.0069(10) 0.0153(10) 0.0023(9)
C6 0.0298(9) 0.0430(11) 0.0473(11) -0.0037(8) 0.0175(8) -0.0021(8)
C7 0.0312(9) 0.0438(11) 0.0434(10) -0.0081(8) 0.0103(8) -0.0038(8)
C8 0.0272(8) 0.0457(11) 0.0392(10) -0.0035(8) 0.0141(7) -0.0004(7)
C9 0.0331(9) 0.0455(11) 0.0437(11) -0.0018(9) 0.0094(8) -0.0022(8)
C10 0.0457(11) 0.0443(11) 0.0523(12) -0.0044(9) 0.0146(9) -0.0063(9)
C11 0.0598(14) 0.0449(12) 0.0550(13) 0.0061(10) 0.0207(11) 0.0044(10)
C12 0.0495(12) 0.0586(14) 0.0457(12) 0.0072(10) 0.0098(10) 0.0093(10)
C13 0.0353(10) 0.0537(12) 0.0430(11) -0.0038(9) 0.0089(8) 0.0005(9)
C21 0.0508(12) 0.0414(11) 0.0469(11) 0.0032(9) 0.0134(9) -0.0025(9)
C22 0.0749(17) 0.0528(14) 0.0476(13) -0.0038(11) 0.0099(12) -0.0091(12)
C23 0.091(2) 0.0532(14) 0.0483(13) -0.0071(11) 0.0302(13) -0.0028(13)
C24 0.0702(16) 0.0427(12) 0.0619(14) -0.0003(10) 0.0361(13) 0.0030(11)
C25 0.0499(12) 0.0352(10) 0.0508(12) 0.0036(9) 0.0215(9) 0.0025(8)
C26 0.0456(10) 0.0274(9) 0.0431(10) 0.0066(7) 0.0174(8) 0.0011(7)
C27 0.0347(9) 0.0355(10) 0.0431(10) 0.0057(8) 0.0148(8) 0.0011(7)
C28 0.0398(10) 0.0294(9) 0.0411(10) 0.0108(7) 0.0112(8) 0.0069(7)
C29 0.0386(10) 0.0318(9) 0.0543(12) 0.0078(8) 0.0106(9) 0.0055(8)
C30 0.0402(11) 0.0402(11) 0.0676(15) 0.0093(10) -0.0019(10) 0.0046(9)
C31 0.0628(15) 0.0501(13) 0.0479(13) 0.0008(10) -0.0108(11) 0.0047(11)
C32 0.0643(15) 0.0526(13) 0.0382(11) 0.0034(9) 0.0048(10) 0.0110(11)
C33 0.0474(11) 0.0424(11) 0.0386(10) 0.0078(8) 0.0121(8) 0.0075(9)
C41 0.0391(10) 0.0363(10) 0.0632(14) 0.0074(9) 0.0147(10) 0.0055(8)
C42 0.0467(12) 0.0515(13) 0.0743(16) 0.0030(12) 0.0252(11) 0.0068(10)
C43 0.0417(12) 0.0461(13) 0.0848(18) -0.0101(12) 0.0176(12) 0.0054(10)
C44 0.0549(14) 0.0337(11) 0.0843(18) -0.0006(11) 0.0030(13) 0.0103(10)
C45 0.0621(14) 0.0364(11) 0.0552(13) 0.0052(9) -0.0002(11) 0.0058(10)
C46 0.0321(9) 0.0322(9) 0.0487(11) 0.0020(8) -0.0031(8) -0.0003(7)
C47 0.0410(10) 0.0297(9) 0.0407(10) 0.0059(7) 0.0011(8) 0.0016(7)
C48 0.0332(9) 0.0431(11) 0.0399(10) 0.0063(8) -0.0031(8) -0.0097(8)
C49 0.0689(15) 0.0516(13) 0.0415(11) -0.0012(10) 0.0139(11) -0.0130(11)
C50 0.086(2) 0.0786(19) 0.0520(14) -0.0118(13) 0.0246(14) -0.0238(16)
C51 0.0740(19) 0.125(3) 0.0434(14) 0.0111(16) 0.0162(13) -0.0316(19)
C52 0.0572(15) 0.097(2) 0.0631(17) 0.0373(17) 0.0102(13) -0.0124(15)
C53 0.0436(12) 0.0598(14) 0.0612(14) 0.0245(12) 0.0077(10) -0.0038(10)
O61 0.0473(8) 0.0357(7) 0.0361(7) 0.0026(5) 0.0118(6) -0.0006(6)
C62 0.123(3) 0.0495(14) 0.0363(12) 0.0042(10) 0.0133(14) 0.0064(15)
C63 0.0733(16) 0.0526(14) 0.0455(12) -0.0054(10) 0.0132(11) -0.0002(12)
C64 0.0614(19) 0.0441(16) 0.0490(16) -0.0013(13) 0.0092(17) 0.0107(17)
C65 0.0730(16) 0.0432(12) 0.0419(11) 0.0089(9) 0.0158(11) 0.0096(11)
C63B 0.0733(16) 0.0526(14) 0.0455(12) -0.0054(10) 0.0132(11) -0.0002(12)
C64B 0.0614(19) 0.0441(16) 0.0490(16) -0.0013(13) 0.0092(17) 0.0107(17)
C65B 0.0730(16) 0.0432(12) 0.0419(11) 0.0089(9) 0.0158(11) 0.0096(11)
Li1 0.0378(16) 0.0370(16) 0.0356(16) -0.0022(13) 0.0054(13) 0.0040(13)
N1 0.0441(9) 0.0443(10) 0.0480(10) -0.0121(8) 0.0084(8) 0.0005(8)
N2 0.0393(9) 0.0400(9) 0.0403(9) -0.0011(7) 0.0090(7) -0.0005(7)
N3 0.0566(12) 0.0582(12) 0.0526(11) 0.0159(9) 0.0052(9) 0.0095(10)
N4 0.0518(11) 0.0524(11) 0.0535(11) -0.0023(9) 0.0176(9) 0.0089(9)
C71 0.097(2) 0.084(2) 0.0483(14) -0.0132(14) 0.0131(14) 0.0306(17)
C72 0.081(2) 0.0538(16) 0.102(2) -0.0046(15) 0.0301(18) -0.0091(14)
C73 0.0537(14) 0.0432(13) 0.0839(18) -0.0119(12) 0.0014(13) 0.0136(10)
C74 0.0434(13) 0.0712(17) 0.0839(19) -0.0211(15) 0.0116(12) 0.0117(12)
C75 0.0655(19) 0.074(2) 0.145(3) 0.019(2) 0.028(2) -0.0166(16)
C76 0.0772(19) 0.102(2) 0.0448(14) 0.0000(14) 0.0069(13) 0.0266(17)
C77 0.204(5) 0.101(3) 0.070(2) 0.002(2) -0.054(3) 0.050(3)
C78 0.099(3) 0.0568(19) 0.154(4) 0.022(2) 0.017(3) 0.0087(18)
C79 0.056(3) 0.066(4) 0.076(4) 0.011(2) 0.005(2) 0.021(2)
C80 0.053(3) 0.070(3) 0.064(3) -0.001(2) 0.013(2) 0.026(2)
C79B 0.056(3) 0.066(4) 0.076(4) 0.011(2) 0.005(2) 0.021(2)
C80B 0.053(3) 0.070(3) 0.064(3) -0.001(2) 0.013(2) 0.026(2)
C81 0.0464(14) 0.101(2) 0.0747(19) -0.0361(17) 0.0068(13) -0.0183(14)
C82 0.0668(16) 0.0696(17) 0.0824(19) -0.0410(15) 0.0365(14) -0.0277(14)
C91 0.079(2) 0.081(2) 0.078(2) -0.0097(16) 0.0247(16) 0.0117(16)
C92 0.080(2) 0.0610(17) 0.086(2) 0.0035(15) 0.0268(16) 0.0161(15)
O93 0.0693(11) 0.0566(10) 0.0618(11) 0.0119(8) 0.0195(9) 0.0170(8)
C94 0.0663(16) 0.0658(17) 0.0657(16) 0.0236(13) 0.0210(13) 0.0028(13)
C95 0.107(3) 0.079(2) 0.0658(18) 0.0089(15) 0.0305(18) -0.0021(18)

loop_
_atom_type_symbol
_atom_type_description
_atom_type_scat_dispersion_real
_atom_type_scat_dispersion_imag
_atom_type_scat_source
C C 0.0033 0.0016 'International Tables Vol C Tables 4.2.6.8 and 6.1.1.4'
H H 0.0000 0.0000 'International Tables Vol C Tables 4.2.6.8 and 6.1.1.4'
Ca Ca 0.2262 0.3064 'International Tables Vol C Tables 4.2.6.8 and 6.1.1.4'
N N 0.0061 0.0033 'International Tables Vol C Tables 4.2.6.8 and 6.1.1.4'
Li Li -0.0003 0.0001 'International Tables Vol C Tables 4.2.6.8 and 6.1.1.4'
O O 0.0106 0.0060 'International Tables Vol C Tables 4.2.6.8 and 6.1.1.4'

loop_
_geom_angle_atom_site_label_1
_geom_angle_atom_site_label_2
_geom_angle_atom_site_label_3
_geom_angle
O61 Ca1 C7 100.89(6)
O61 Ca1 C27 106.22(6)
C7 Ca1 C27 108.76(6)
O61 Ca1 C47 118.30(6)
C7 Ca1 C47 106.03(7)
C27 Ca1 C47 115.39(6)
O61 Ca1 C46 91.49(6)
C7 Ca1 C46 128.06(7)
C27 Ca1 C46 115.69(6)
C47 Ca1 C46 30.06(6)
O61 Ca1 C41 85.40(6)
C7 Ca1 C41 156.32(7)
C27 Ca1 C41 90.96(6)
C47 Ca1 C41 52.05(7)
C46 Ca1 C41 28.32(6)
O61 Ca1 C28 129.96(5)
C7 Ca1 C28 112.32(6)
C27 Ca1 C28 28.61(6)
C47 Ca1 C28 87.80(6)
C46 Ca1 C28 95.90(6)
C41 Ca1 C28 78.85(6)
O61 Ca1 C8 78.95(5)
C7 Ca1 C8 27.55(6)
C27 Ca1 C8 131.40(6)
C47 Ca1 C8 102.42(6)
C46 Ca1 C8 112.37(6)
C41 Ca1 C8 137.39(6)
C28 Ca1 C8 139.88(5)
O61 Ca1 C6 100.79(5)
C7 Ca1 C6 27.35(6)
C27 Ca1 C6 82.77(6)
C47 Ca1 C6 126.94(6)
C46 Ca1 C6 154.15(6)
C41 Ca1 C6 172.19(6)
C28 Ca1 C6 93.47(5)
C8 Ca1 C6 49.44(5)
C2 C1 C6 122.0(2)
C2 C1 H1 119.0
C6 C1 H1 119.0
C3 C2 C1 121.2(2)
C3 C2 H2 119.4
C1 C2 H2 119.4
C2 C3 C4 118.3(2)
C2 C3 H3 120.8
C4 C3 H3 120.8
C5 C4 C3 120.9(2)
C5 C4 H4 119.5
C3 C4 H4 119.5
C4 C5 C6 122.7(2)
C4 C5 H5 118.6
C6 C5 H5 118.6
C1 C6 C5 114.8(2)
C1 C6 C7 125.63(19)
C5 C6 C7 119.37(19)
C1 C6 Ca1 97.07(12)
C5 C6 Ca1 116.25(13)
C7 C6 Ca1 55.04(10)
C6 C7 C8 128.26(18)
C6 C7 Ca1 97.61(12)
C8 C7 Ca1 96.90(12)
C6 C7 H7 115.9
C8 C7 H7 115.9
Ca1 C7 H7 73.2
C13 C8 C9 115.24(19)
C13 C8 C7 118.79(18)
C9 C8 C7 125.96(19)
C13 C8 Ca1 94.78(12)
C9 C8 Ca1 121.41(13)
C7 C8 Ca1 55.55(10)
C10 C9 C8 121.6(2)
C10 C9 H9 119.2
C8 C9 H9 119.2
C11 C10 C9 121.8(2)
C11 C10 H10 119.1
C9 C10 H10 119.1
C10 C11 C12 117.8(2)
C10 C11 H11 121.1
C12 C11 H11 121.1
C13 C12 C11 121.2(2)
C13 C12 H12 119.4
C11 C12 H12 119.4
C12 C13 C8 122.4(2)
C12 C13 H13 118.8
C8 C13 H13 118.8
C22 C21 C26 122.3(2)
C22 C21 H21 118.8
C26 C21 H21 118.8
C21 C22 C23 120.2(2)
C21 C22 H22 119.9
C23 C22 H22 119.9
C24 C23 C22 119.1(2)
C24 C23 H23 120.4
C22 C23 H23 120.4
C23 C24 C25 120.8(2)
C23 C24 H24 119.6
C25 C24 H24 119.6
C24 C25 C26 121.8(2)
C24 C25 H25 119.1
C26 C25 H25 119.1
C25 C26 C21 115.71(19)
C25 C26 C27 125.89(19)
C21 C26 C27 118.35(18)
C28 C27 C26 129.01(17)
C28 C27 Ca1 92.00(11)
C26 C27 Ca1 109.96(12)
C28 C27 H27 115.5
C26 C27 H27 115.5
Ca1 C27 H27 64.1
C29 C28 C33 114.67(19)
C29 C28 C27 126.93(18)
C33 C28 C27 118.40(18)
C29 C28 Ca1 124.20(12)
C33 C28 Ca1 88.24(12)
C27 C28 Ca1 59.39(10)
C30 C29 C28 121.6(2)
C30 C29 H29 119.2
C28 C29 H29 119.2
C31 C30 C29 121.8(2)
C31 C30 H30 119.1
C29 C30 H30 119.1
C30 C31 C32 118.1(2)
C30 C31 H31 120.9
C32 C31 H31 120.9
C33 C32 C31 120.9(2)
C33 C32 H32 119.6
C31 C32 H32 119.6
C32 C33 C28 122.9(2)
C32 C33 H33 118.6
C28 C33 H33 118.6
C42 C41 C46 123.3(2)
C42 C41 Ca1 125.64(17)
C46 C41 Ca1 72.73(11)
C42 C41 H41 118.4
C46 C41 H41 118.4
Ca1 C41 H41 72.5
C41 C42 C43 121.0(2)
C41 C42 H42 119.5
C43 C42 H42 119.5
C44 C43 C42 117.3(2)
C44 C43 H43 121.3
C42 C43 H43 121.3
C43 C44 C45 122.6(2)
C43 C44 H44 118.7
C45 C44 H44 118.7
C44 C45 C46 121.9(2)
C44 C45 H45 119.1
C46 C45 H45 119.1
C41 C46 C45 113.9(2)
C41 C46 C47 118.24(18)
C45 C46 C47 127.9(2)
C41 C46 Ca1 78.96(12)
C45 C46 Ca1 125.59(14)
C47 C46 Ca1 65.55(10)
C46 C47 C48 131.11(18)
C46 C47 Ca1 84.39(11)
C48 C47 Ca1 120.30(13)
C46 C47 H47 114.4
C48 C47 H47 114.4
Ca1 C47 H47 60.6
C49 C48 C53 115.4(2)
C49 C48 C47 117.66(18)
C53 C48 C47 127.0(2)
C50 C49 C48 123.0(2)
C50 C49 H49 118.5
C48 C49 H49 118.5
C49 C50 C51 120.1(3)
C49 C50 H50 120.0
C51 C50 H50 120.0
C52 C51 C50 118.3(3)
C52 C51 H51 120.8
C50 C51 H51 120.8
C51 C52 C53 121.9(3)
C51 C52 H52 119.1
C53 C52 H52 119.1
C52 C53 C48 121.3(3)
C52 C53 H53 119.3
C48 C53 H53 119.3
C62 O61 C65B 108.88(17)
C62 O61 C65 108.88(17)
C62 O61 Ca1 130.85(13)
C65B O61 Ca1 119.52(12)
C65 O61 Ca1 119.52(12)
O61 C62 C63B 106.98(19)
O61 C62 C63 106.98(19)
O61 C62 H62A 110.3
C63 C62 H62A 110.3
O61 C62 H62B 110.3
C63 C62 H62B 110.3
H62A C62 H62B 108.6
C64 C63 C62 104.8(2)
C64 C63 H63A 110.8
C62 C63 H63A 110.8
C64 C63 H63B 110.8
C62 C63 H63B 110.8
H63A C63 H63B 108.9
C63 C64 C65 102.9(3)
C63 C64 H64A 111.2
C65 C64 H64A 111.2
C63 C64 H64B 111.2
C65 C64 H64B 111.2
H64A C64 H64B 109.1
O61 C65 C64 104.8(2)
O61 C65 H65A 110.8
C64 C65 H65A 110.8
O61 C65 H65B 110.8
C64 C65 H65B 110.8
H65A C65 H65B 108.9
C62 C63B C64B 101.8(3)
C62 C63B H63C 111.4
C64B C63B H63C 111.4
C62 C63B H63D 111.4
C64B C63B H63D 111.4
H63C C63B H63D 109.3
C65B C64B C63B 104.3(4)
C65B C64B H64C 110.9
C63B C64B H64C 110.9
C65B C64B H64D 110.9
C63B C64B H64D 110.9
H64C C64B H64D 108.9
C64B C65B O61 106.6(3)
C64B C65B H65C 110.4
O61 C65B H65C 110.4
C64B C65B H65D 110.4
O61 C65B H65D 110.4
H65C C65B H65D 108.6
N4 Li1 N3 88.65(15)
N4 Li1 N1 120.65(18)
N3 Li1 N1 122.17(17)
N4 Li1 N2 121.43(17)
N3 Li1 N2 120.46(18)
N1 Li1 N2 87.30(14)
N4 Li1 C74 143.48(17)
N3 Li1 C74 124.06(17)
N1 Li1 C74 58.53(11)
N2 Li1 C74 30.82(9)
C71 N1 C72 108.6(2)
C71 N1 C73 111.5(2)
C72 N1 C73 106.9(2)
C71 N1 Li1 109.48(19)
C72 N1 Li1 117.10(19)
C73 N1 Li1 103.10(16)
C74 N2 C76 111.7(2)
C74 N2 C75 108.6(2)
C76 N2 C75 107.2(3)
C74 N2 Li1 100.47(16)
C76 N2 Li1 111.43(19)
C75 N2 Li1 117.3(2)
C78 N3 C77 107.6(3)
C78 N3 C79 118.6(4)
C77 N3 C79 100.3(4)
C78 N3 C79B 90.6(4)
C77 N3 C79B 124.4(4)
C78 N3 Li1 113.2(2)
C77 N3 Li1 118.0(2)
C79 N3 Li1 98.8(3)
C79B N3 Li1 100.1(3)
C82 N4 C81 106.1(2)
C82 N4 C80 97.1(3)
C81 N4 C80 122.1(3)
C82 N4 C80B 122.2(3)
C81 N4 C80B 93.9(4)
C82 N4 Li1 115.10(18)
C81 N4 Li1 115.12(19)
C80 N4 Li1 100.5(3)
C80B N4 Li1 103.1(3)
N1 C71 H71A 109.5
N1 C71 H71B 109.5
H71A C71 H71B 109.5
N1 C71 H71C 109.5
H71A C71 H71C 109.5
H71B C71 H71C 109.5
N1 C72 H72A 109.5
N1 C72 H72B 109.5
H72A C72 H72B 109.5
N1 C72 H72C 109.5
H72A C72 H72C 109.5
H72B C72 H72C 109.5
C74 C73 N1 114.6(2)
C74 C73 H73A 108.6
N1 C73 H73A 108.6
C74 C73 H73B 108.6
N1 C73 H73B 108.6
H73A C73 H73B 107.6
N2 C74 C73 115.0(2)
N2 C74 Li1 48.71(12)
C73 C74 Li1 77.12(15)
N2 C74 H74A 108.5
C73 C74 H74A 108.5
Li1 C74 H74A 153.5
N2 C74 H74B 108.5
C73 C74 H74B 108.5
Li1 C74 H74B 94.4
H74A C74 H74B 107.5
N2 C75 H75A 109.5
N2 C75 H75B 109.5
H75A C75 H75B 109.5
N2 C75 H75C 109.5
H75A C75 H75C 109.5
H75B C75 H75C 109.5
N2 C76 H76A 109.5
N2 C76 H76B 109.5
H76A C76 H76B 109.5
N2 C76 H76C 109.5
H76A C76 H76C 109.5
H76B C76 H76C 109.5
N3 C77 H77A 109.5
N3 C77 H77B 109.5
H77A C77 H77B 109.5
N3 C77 H77C 109.5
H77A C77 H77C 109.5
H77B C77 H77C 109.5
N3 C78 H78A 109.5
N3 C78 H78B 109.5
H78A C78 H78B 109.5
N3 C78 H78C 109.5
H78A C78 H78C 109.5
H78B C78 H78C 109.5
N3 C79 C80 108.8(5)
N3 C79 H79A 109.9
C80 C79 H79A 109.9
N3 C79 H79B 109.9
C80 C79 H79B 109.9
H79A C79 H79B 108.3
N4 C80 C79 106.2(5)
N4 C80 H80A 110.5
C79 C80 H80A 110.5
N4 C80 H80B 110.5
C79 C80 H80B 110.5
H80A C80 H80B 108.7
C80B C79B N3 110.5(6)
C80B C79B H79C 109.5
N3 C79B H79C 109.5
C80B C79B H79D 109.5
N3 C79B H79D 109.5
H79C C79B H79D 108.1
C79B C80B N4 107.2(5)
C79B C80B H80C 110.3
N4 C80B H80C 110.3
C79B C80B H80D 110.3
N4 C80B H80D 110.3
H80C C80B H80D 108.5
N4 C81 H81A 109.5
N4 C81 H81B 109.5
H81A C81 H81B 109.5
N4 C81 H81C 109.5
H81A C81 H81C 109.5
H81B C81 H81C 109.5
N4 C82 H82A 109.5
N4 C82 H82B 109.5
H82A C82 H82B 109.5
N4 C82 H82C 109.5
H82A C82 H82C 109.5
H82B C82 H82C 109.5
C92 C91 H91A 109.5
C92 C91 H91B 109.5
H91A C91 H91B 109.5
C92 C91 H91C 109.5
H91A C91 H91C 109.5
H91B C91 H91C 109.5
O93 C92 C91 109.4(2)
O93 C92 H92A 109.8
C91 C92 H92A 109.8
O93 C92 H92B 109.8
C91 C92 H92B 109.8
H92A C92 H92B 108.2
C92 O93 C94 114.1(2)
O93 C94 C95 109.2(2)
O93 C94 H94A 109.8
C95 C94 H94A 109.8
O93 C94 H94B 109.8
C95 C94 H94B 109.8
H94A C94 H94B 108.3
C94 C95 H95A 109.5
C94 C95 H95B 109.5
H95A C95 H95B 109.5
C94 C95 H95C 109.5
H95A C95 H95C 109.5
H95B C95 H95C 109.5

loop_
_geom_bond_atom_site_label_1
_geom_bond_atom_site_label_2
_geom_bond_distance
Ca1 O61 2.3066(14)
Ca1 C7 2.575(2)
Ca1 C27 2.5869(19)
Ca1 C47 2.612(2)
Ca1 C46 2.8553(19)
Ca1 C41 2.935(2)
Ca1 C28 3.0040(19)
Ca1 C8 3.0997(19)
Ca1 C6 3.1140(19)
C1 C2 1.385(3)
C1 C6 1.414(3)
C1 H1 0.9500
C2 C3 1.381(4)
C2 H2 0.9500
C3 C4 1.383(4)
C3 H3 0.9500
C4 C5 1.374(3)
C4 H4 0.9500
C5 C6 1.417(3)
C5 H5 0.9500
C6 C7 1.443(3)
C7 C8 1.444(3)
C7 H7 0.9500
C8 C13 1.416(3)
C8 C9 1.418(3)
C9 C10 1.383(3)
C9 H9 0.9500
C10 C11 1.383(3)
C10 H10 0.9500
C11 C12 1.390(4)
C11 H11 0.9500
C12 C13 1.377(3)
C12 H12 0.9500
C13 H13 0.9500
C21 C22 1.381(3)
C21 C26 1.415(3)
C21 H21 0.9500
C22 C23 1.394(4)
C22 H22 0.9500
C23 C24 1.380(4)
C23 H23 0.9500
C24 C25 1.387(3)
C24 H24 0.9500
C25 C26 1.415(3)
C25 H25 0.9500
C26 C27 1.452(3)
C27 C28 1.439(3)
C27 H27 0.9500
C28 C29 1.421(3)
C28 C33 1.427(3)
C29 C30 1.385(3)
C29 H29 0.9500
C30 C31 1.382(4)
C30 H30 0.9500
C31 C32 1.390(4)
C31 H31 0.9500
C32 C33 1.372(3)
C32 H32 0.9500
C33 H33 0.9500
C41 C42 1.383(3)
C41 C46 1.418(3)
C41 H41 0.9500
C42 C43 1.384(3)
C42 H42 0.9500
C43 C44 1.375(4)
C43 H43 0.9500
C44 C45 1.382(4)
C44 H44 0.9500
C45 C46 1.422(3)
C45 H45 0.9500
C46 C47 1.437(3)
C47 C48 1.446(3)
C47 H47 0.9500
C48 C49 1.408(3)
C48 C53 1.413(3)
C49 C50 1.380(3)
C49 H49 0.9500
C50 C51 1.390(5)
C50 H50 0.9500
C51 C52 1.378(5)
C51 H51 0.9500
C52 C53 1.381(4)
C52 H52 0.9500
C53 H53 0.9500
O61 C62 1.430(3)
O61 C65B 1.453(3)
O61 C65 1.453(3)
C62 C63B 1.505(4)
C62 C63 1.505(4)
C62 H62A 0.9900
C62 H62B 0.9900
C63 C64 1.468(5)
C63 H63A 0.9900
C63 H63B 0.9900
C64 C65 1.525(5)
C64 H64A 0.9900
C64 H64B 0.9900
C65 H65A 0.9900
C65 H65B 0.9900
C63B C64B 1.558(7)
C63B H63C 0.9900
C63B H63D 0.9900
C64B C65B 1.404(6)
C64B H64C 0.9900
C64B H64D 0.9900
C65B H65C 0.9900
C65B H65D 0.9900
Li1 N4 2.086(4)
Li1 N3 2.115(4)
Li1 N1 2.121(4)
Li1 N2 2.129(4)
Li1 C74 2.787(4)
N1 C71 1.451(3)
N1 C72 1.472(4)
N1 C73 1.473(3)
N2 C74 1.452(3)
N2 C76 1.455(3)
N2 C75 1.455(3)
N3 C78 1.446(4)
N3 C77 1.449(4)
N3 C79 1.493(7)
N3 C79B 1.552(8)
N4 C82 1.453(3)
N4 C81 1.465(4)
N4 C80 1.497(6)
N4 C80B 1.552(7)
C71 H71A 0.9800
C71 H71B 0.9800
C71 H71C 0.9800
C72 H72A 0.9800
C72 H72B 0.9800
C72 H72C 0.9800
C73 C74 1.460(4)
C73 H73A 0.9900
C73 H73B 0.9900
C74 H74A 0.9900
C74 H74B 0.9900
C75 H75A 0.9800
C75 H75B 0.9800
C75 H75C 0.9800
C76 H76A 0.9800
C76 H76B 0.9800
C76 H76C 0.9800
C77 H77A 0.9800
C77 H77B 0.9800
C77 H77C 0.9800
C78 H78A 0.9800
C78 H78B 0.9800
C78 H78C 0.9800
C79 C80 1.532(9)
C79 H79A 0.9900
C79 H79B 0.9900
C80 H80A 0.9900
C80 H80B 0.9900
C79B C80B 1.492(12)
C79B H79C 0.9900
C79B H79D 0.9900
C80B H80C 0.9900
C80B H80D 0.9900
C81 H81A 0.9800
C81 H81B 0.9800
C81 H81C 0.9800
C82 H82A 0.9800
C82 H82B 0.9800
C82 H82C 0.9800
C91 C92 1.496(4)
C91 H91A 0.9800
C91 H91B 0.9800
C91 H91C 0.9800
C92 O93 1.399(3)
C92 H92A 0.9900
C92 H92B 0.9900
O93 C94 1.411(3)
C94 C95 1.483(5)
C94 H94A 0.9900
C94 H94B 0.9900
C95 H95A 0.9800
C95 H95B 0.9800
C95 H95C 0.9800

loop_
_geom_torsion_atom_site_label_1
_geom_torsion_atom_site_label_2
_geom_torsion_atom_site_label_3
_geom_torsion_atom_site_label_4
_geom_torsion
C6 C1 C2 C3 1.4(4)
C1 C2 C3 C4 -1.4(4)
C2 C3 C4 C5 0.3(4)
C3 C4 C5 C6 1.0(4)
C2 C1 C6 C5 -0.1(3)
C2 C1 C6 C7 -175.0(2)
C2 C1 C6 Ca1 -123.4(2)
C4 C5 C6 C1 -1.1(3)
C4 C5 C6 C7 174.1(2)
C4 C5 C6 Ca1 111.2(2)
C1 C6 C7 C8 -33.5(3)
C5 C6 C7 C8 151.9(2)
Ca1 C6 C7 C8 -105.0(2)
C1 C6 C7 Ca1 71.6(2)
C5 C6 C7 Ca1 -103.05(17)
C6 C7 C8 C13 -179.79(19)
Ca1 C7 C8 C13 74.84(17)
C6 C7 C8 C9 -1.1(3)
Ca1 C7 C8 C9 -106.45(18)
C6 C7 C8 Ca1 105.4(2)
C13 C8 C9 C10 0.6(3)
C7 C8 C9 C10 -178.13(19)
Ca1 C8 C9 C10 113.9(2)
C8 C9 C10 C11 -1.1(3)
C9 C10 C11 C12 1.0(3)
C10 C11 C12 C13 -0.5(3)
C11 C12 C13 C8 0.1(3)
C9 C8 C13 C12 -0.1(3)
C7 C8 C13 C12 178.7(2)
Ca1 C8 C13 C12 -128.26(19)
C26 C21 C22 C23 -0.3(4)
C21 C22 C23 C24 0.2(4)
C22 C23 C24 C25 0.3(4)
C23 C24 C25 C26 -0.8(3)
C24 C25 C26 C21 0.7(3)
C24 C25 C26 C27 178.1(2)
C22 C21 C26 C25 -0.1(3)
C22 C21 C26 C27 -177.7(2)
C25 C26 C27 C28 30.8(3)
C21 C26 C27 C28 -151.9(2)
C25 C26 C27 Ca1 -79.2(2)
C21 C26 C27 Ca1 98.07(17)
C26 C27 C28 C29 -6.0(3)
Ca1 C27 C28 C29 111.86(18)
C26 C27 C28 C33 173.23(19)
Ca1 C27 C28 C33 -68.87(16)
C26 C27 C28 Ca1 -117.9(2)
C33 C28 C29 C30 0.3(3)
C27 C28 C29 C30 179.64(19)
Ca1 C28 C29 C30 -105.4(2)
C28 C29 C30 C31 0.0(3)
C29 C30 C31 C32 -0.7(3)
C30 C31 C32 C33 1.2(3)
C31 C32 C33 C28 -0.9(3)
C29 C28 C33 C32 0.1(3)
C27 C28 C33 C32 -179.24(19)
Ca1 C28 C33 C32 127.33(19)
C46 C41 C42 C43 -1.8(4)
Ca1 C41 C42 C43 -93.8(3)
C41 C42 C43 C44 -0.3(4)
C42 C43 C44 C45 1.6(4)
C43 C44 C45 C46 -0.9(4)
C42 C41 C46 C45 2.5(3)
Ca1 C41 C46 C45 124.20(17)
C42 C41 C46 C47 -176.0(2)
Ca1 C41 C46 C47 -54.30(16)
C42 C41 C46 Ca1 -121.7(2)
C44 C45 C46 C41 -1.2(3)
C44 C45 C46 C47 177.2(2)
C44 C45 C46 Ca1 92.2(3)
C41 C46 C47 C48 -172.9(2)
C45 C46 C47 C48 8.8(4)
Ca1 C46 C47 C48 126.0(2)
C41 C46 C47 Ca1 61.12(17)
C45 C46 C47 Ca1 -117.1(2)
C46 C47 C48 C49 167.8(2)
Ca1 C47 C48 C49 -81.1(2)
C46 C47 C48 C53 -12.3(4)
Ca1 C47 C48 C53 98.8(2)
C53 C48 C49 C50 0.7(3)
C47 C48 C49 C50 -179.3(2)
C48 C49 C50 C51 0.3(4)
C49 C50 C51 C52 -0.6(5)
C50 C51 C52 C53 -0.2(5)
C51 C52 C53 C48 1.3(4)
C49 C48 C53 C52 -1.5(3)
C47 C48 C53 C52 178.5(2)
C65B O61 C62 C63B 1.3(3)
Ca1 O61 C62 C63B 171.13(16)
C65 O61 C62 C63 1.3(3)
Ca1 O61 C62 C63 171.13(16)
O61 C62 C63 C64 -22.2(4)
C62 C63 C64 C65 32.9(4)
C62 O61 C65 C64 19.2(3)
Ca1 O61 C65 C64 -152.0(2)
C63 C64 C65 O61 -32.4(3)
O61 C62 C63B C64B 17.9(4)
C62 C63B C64B C65B -31.5(4)
C63B C64B C65B O61 33.3(4)
C62 O61 C65B C64B -22.6(4)
Ca1 O61 C65B C64B 166.2(3)
C71 N1 C73 C74 89.0(3)
C72 N1 C73 C74 -152.4(3)
Li1 N1 C73 C74 -28.4(3)
C76 N2 C74 C73 75.8(3)
C75 N2 C74 C73 -166.2(3)
Li1 N2 C74 C73 -42.5(3)
C76 N2 C74 Li1 118.2(2)
C75 N2 C74 Li1 -123.7(2)
N1 C73 C74 N2 52.5(4)
N1 C73 C74 Li1 21.2(2)
C78 N3 C79 C80 -74.9(6)
C77 N3 C79 C80 168.4(5)
Li1 N3 C79 C80 47.7(5)
C82 N4 C80 C79 165.6(4)
C81 N4 C80 C79 -80.4(5)
Li1 N4 C80 C79 48.3(5)
N3 C79 C80 N4 -70.5(6)
C78 N3 C79B C80B -159.7(6)
C77 N3 C79B C80B 88.3(6)
Li1 N3 C79B C80B -46.0(6)
N3 C79B C80B N4 63.5(7)
C82 N4 C80B C79B 88.0(6)
C81 N4 C80B C79B -160.3(5)
Li1 N4 C80B C79B -43.4(6)
C91 C92 O93 C94 -175.5(3)
C92 O93 C94 C95 -179.2(3)
